data_7127317
loop_
_publ_author_name
'Kimura, Mari'
'Yoshida, Masaki'
'Fujii, Sho'
'Miura, Atsushi'
'Ueno, Kosei'
'Shigeta, Yasuhiro'
'Kobayashi, Atsushi'
'Kato, Masako'

_publ_section_title
;
 Liquid-liquid interface-promoted formation of a porous molecular crystal
 based on a luminescent platinum(II) complex.
;
_journal_issue 85
_journal_name_full 'Chemical communications (Cambridge, England)'
_journal_page_first 12989
_journal_page_last 12992
_journal_paper_doi 10.1039/d0cc04164e
_journal_volume 56
_journal_year 2020
_chemical_formula_moiety 'C19 H13 N3 O2 Pt'
_chemical_formula_sum 'C19 H13 N3 O2 Pt'
_chemical_formula_weight 510.41
_space_group_crystal_system trigonal
_space_group_IT_number 148
_space_group_name_Hall '-R 3'
_space_group_name_H-M_alt 'R -3 :H'
_atom_sites_solution_hydrogens geom
_audit_creation_date 2019-09-16
_audit_creation_method
;
Olex2 1.2
(compiled 2018.05.29 svn.r3508 for OlexSys, GUI svn.r5506)
;
_audit_update_record
;
2020-05-14 deposited with the CCDC.	2020-09-21 downloaded from the CCDC.
;
_cell_angle_alpha 90
_cell_angle_beta 90
_cell_angle_gamma 120
_cell_formula_units_Z 18
_cell_length_a 30.402(2)
_cell_length_b 30.402(2)
_cell_length_c 10.0404(8)
_cell_measurement_reflns_used 1430
_cell_measurement_temperature 150
_cell_measurement_theta_max 62.5290
_cell_measurement_theta_min 2.8500
_cell_volume 8036.9(10)
_computing_cell_refinement 'CrysAlisPro 1.171.39.45h (Rigaku OD, 2018)'
_computing_data_collection 'CrysAlisPro 1.171.39.45h (Rigaku OD, 2018)'
_computing_data_reduction 'CrysAlisPro 1.171.39.45h (Rigaku OD, 2018)'
_computing_molecular_graphics 'Olex2 (Dolomanov et al., 2009)'
_computing_publication_material 'Olex2 (Dolomanov et al., 2009)'
_computing_structure_refinement 'ShelXL (Sheldrick, 2015)'
_computing_structure_solution 'SHELXT 2014/5 (Sheldrick, 2014)'
_diffrn_ambient_temperature 150
_diffrn_detector 'CCD plate'
_diffrn_detector_type HyPix
_diffrn_measured_fraction_theta_full 0.963
_diffrn_measured_fraction_theta_max 0.921
_diffrn_measurement_details
;
List of Runs (angles in degrees, time in seconds):

  # Type    Start    End  Width  t~exp~   \w     \q     \k     \f   Frames
#--------------------------------------------------------------------------
  1  \w    -63.00  24.00   0.50    2.25    --  -46.37  62.00 -36.00  174
  2  \w    -47.00 -11.00   0.50    7.18    --  -84.50  37.00-180.00   72
  3  \w    -81.00 -56.00   0.50    7.18    --  -84.50  62.00 -36.00   50
  4  \w   -113.00 -59.00   0.50    2.25    --  -46.37 -62.00-173.00  108
  5  \w   -136.00-111.00   0.50    7.18    --  -84.50 -62.00-173.00   50
  6  \w     12.00  45.00   0.50    2.25    --   46.37 -62.00-173.00   66
  7  \w     73.00 119.00   0.50    7.18    --  108.56 -62.00-173.00   92
  8  \w     38.00  72.00   0.50    7.18    --  108.56 -62.00-173.00   68
  9  \w     42.00  69.00   0.50    7.18    --  108.56 -37.00-180.00   54
 10  \w     37.00  62.00   0.50    7.18    --  108.56 -37.00-120.00   50
 11  \w     36.00  63.00   0.50    7.18    --  108.56 -37.00-150.00   54
 12  \w     36.00  69.00   0.50    7.18    --  108.56 -37.00 -30.00   66
 13  \w     38.00  69.00   0.50    7.18    --  108.56 -37.00   0.00   62
 14  \w     39.00  68.00   0.50    7.18    --  108.56 -37.00  30.00   58
 15  \w     42.00  76.00   0.50    7.18    --  108.56 -19.00  30.00   68
 16  \w     36.00  68.00   0.50    7.18    --  108.56 -19.00   0.00   64
 17  \w     37.00  67.00   0.50    7.18    --  108.56 -37.00  60.00   60
 18  \w     66.00  93.00   0.50    7.18    --  108.56 -99.00  60.00   54
 19  \w     35.00  65.00   0.50    7.18    --  108.56 -19.00 150.00   60
 20  \w    139.00 176.00   0.50    7.18    --  108.56  62.00 -36.00   74
 21  \w     78.00 118.00   0.50    2.25    --   46.37 125.00-180.00   80
;
_diffrn_measurement_device 'four-circle diffractometer'
_diffrn_measurement_device_type 'XtaLAB Synergy, Single source at home/near, HyPix'
_diffrn_measurement_method '\w scans'
_diffrn_orient_matrix_type 'CrysAlisPro convention (1999,Acta A55,543-557)'
_diffrn_orient_matrix_UB_11 -0.0341254333
_diffrn_orient_matrix_UB_12 -0.0112811667
_diffrn_orient_matrix_UB_13 0.1234019333
_diffrn_orient_matrix_UB_21 -0.0452478333
_diffrn_orient_matrix_UB_22 -0.0418749667
_diffrn_orient_matrix_UB_23 -0.0776967667
_diffrn_orient_matrix_UB_31 0.0145125333
_diffrn_orient_matrix_UB_32 -0.0392733333
_diffrn_orient_matrix_UB_33 0.0476595667
_diffrn_radiation_monochromator mirror
_diffrn_radiation_probe x-ray
_diffrn_radiation_type CuK\a
_diffrn_radiation_wavelength 1.54184
_diffrn_reflns_av_R_equivalents 0.1143
_diffrn_reflns_av_unetI/netI 0.0901
_diffrn_reflns_Laue_measured_fraction_full 0.963
_diffrn_reflns_Laue_measured_fraction_max 0.921
_diffrn_reflns_limit_h_max 38
_diffrn_reflns_limit_h_min -29
_diffrn_reflns_limit_k_max 22
_diffrn_reflns_limit_k_min -36
_diffrn_reflns_limit_l_max 11
_diffrn_reflns_limit_l_min -11
_diffrn_reflns_number 12983
_diffrn_reflns_point_group_measured_fraction_full 0.963
_diffrn_reflns_point_group_measured_fraction_max 0.921
_diffrn_reflns_theta_full 67.684
_diffrn_reflns_theta_max 78.013
_diffrn_reflns_theta_min 2.907
_diffrn_source 'micro-focus sealed X-ray tube'
_diffrn_source_type 'PhotonJet (Cu) X-ray Source'
_exptl_absorpt_coefficient_mu 14.836
_exptl_absorpt_correction_T_max 1.00000
_exptl_absorpt_correction_T_min 0.76201
_exptl_absorpt_correction_type multi-scan
_exptl_absorpt_process_details
;
CrysAlisPro 1.171.39.45h (Rigaku Oxford Diffraction, 2018)
Empirical absorption correction using spherical harmonics,
 implemented in SCALE3 ABSPACK scaling algorithm.
;
_exptl_crystal_colour orange
_exptl_crystal_colour_primary orange
_exptl_crystal_density_diffrn 1.898
_exptl_crystal_description needle
_exptl_crystal_F_000 4356
_exptl_crystal_size_max 0.1
_exptl_crystal_size_mid 0.005
_exptl_crystal_size_min 0.005
_platon_squeeze_details
;
TITL ptbimpic_para_a.res in R-3
CELL   30.4020   30.4020   10.0404     90.00     90.00    120.00
SPGR R-3
# Solvent Accessible Volume =      1409
# Electrons Found in S.A.V. =       467
# Note: Atoms in Void are Labelled as Cxxx and Qxxx for all Others
Q101 0.672 0.657 0.558 !       3.06 eA-3
C102 0.961 0.939 0.377 !       2.40 eA-3
C103 0.266 0.612 0.368 !       2.13 eA-3
C104 0.663 0.267 0.375 !       1.95 eA-3
C105 1.001 0.024 0.618 !       1.92 eA-3
Q106 0.680 0.994 0.184 !       1.86 eA-3
Q107 0.657 0.019 0.313 !       1.83 eA-3
C108 0.280 0.665 0.066 !       1.77 eA-3
C109 0.602 0.313 0.467 !       1.76 eA-3
C110 0.664 0.350 0.980 !       1.76 eA-3
C111 1.000 1.001 0.471 !       1.75 eA-3
C112 0.664 0.297 0.811 !       1.74 eA-3
C113 0.297 0.617 0.378 !       1.74 eA-3
C114 0.670 0.336 0.185 !       1.72 eA-3
Q115 0.022 0.672 0.318 !       1.69 eA-3
C116 0.243 0.602 0.292 !       1.69 eA-3
C117 0.992 0.943 0.750 !       1.68 eA-3
C118 0.008 0.971 0.091 !       1.67 eA-3
C119 0.039 0.058 0.931 !       1.67 eA-3
Q120 0.367 0.415 0.529 !       1.61 eA-3
C121 0.649 0.382 0.843 !       1.60 eA-3
C122 0.351 0.618 0.157 !       1.60 eA-3
C123 0.719 0.346 0.499 !       1.53 eA-3
C124 0.299 0.703 0.370 !       1.50 eA-3
C125 0.663 0.338 0.033 !       1.49 eA-3
C126 0.665 0.336 0.274 !       1.48 eA-3
C127 0.962 0.891 0.128 !       1.47 eA-3
C128 0.031 0.039 0.188 !       1.47 eA-3
C129 0.984 0.953-0.001 !       1.47 eA-3
C130 0.009 0.968 0.188 !       1.47 eA-3
C131 0.696 0.373 0.520 !       1.47 eA-3
C132 0.994 0.923 0.150 !       1.46 eA-3
C133 0.624 0.358 0.460 !       1.45 eA-3
C134 0.296 0.654 0.693 !       1.44 eA-3
C135 0.321 0.726 0.438 !       1.43 eA-3
C136 0.983 0.970 0.775 !       1.41 eA-3
C137 0.273 0.711 0.845 !       1.40 eA-3
C138 0.438 0.727 0.849 !       1.40 eA-3
C139 0.340 0.750 0.502 !       1.37 eA-3
Q140 0.257 0.537 0.062 !       1.37 eA-3
Q141 0.306 0.304 0.341 !       1.37 eA-3
C142 0.414 0.747 0.819 !       1.36 eA-3
Q143 1.002 0.306 0.467 !       1.34 eA-3
Q144 0.953 0.648 0.316 !       1.33 eA-3
C145 0.110 0.042 0.718 !       1.32 eA-3
C146 0.983 0.028 0.286 !       1.29 eA-3
C147 0.921 0.927 0.407 !       1.28 eA-3
C148 0.070 0.990 0.405 !       1.28 eA-3
Q149 0.018 0.882 0.407 !       1.27 eA-3
Q150 0.758 0.399 0.308 !       1.26 eA-3
C151 0.680 0.416 0.717 !       1.26 eA-3
Q152 0.475 0.774 0.937 !       1.25 eA-3
Q153 0.515 0.353 0.280 !       1.25 eA-3
C154 0.352 0.687 0.466 !       1.24 eA-3
C155 0.427 0.751 0.874 !       1.24 eA-3
C156 0.264 0.663 0.535 !       1.19 eA-3
C157 0.415 0.766 0.804 !       1.18 eA-3
C158 1.000 0.920 0.707 !       1.18 eA-3
C159 0.916 0.977 0.773 !       1.17 eA-3
C160 0.717 0.438 0.037 !       1.17 eA-3
C161 0.391 0.710 0.310 !       1.17 eA-3
Q162 0.773 0.385 0.629 !       1.16 eA-3
Q163 0.968 0.889 0.326 !       1.16 eA-3
Q164 0.389 0.096 0.470 !       1.15 eA-3
C165 0.228 0.577 0.379 !       1.14 eA-3
C166 0.254 0.632 0.875 !       1.13 eA-3
Q167 0.571 0.205 0.370 !       1.13 eA-3
C168 0.705 0.402 0.842 !       1.13 eA-3
Q169 0.148 0.397 0.219 !       1.12 eA-3
Q170 0.641 0.883 0.156 !       1.12 eA-3
Q171 0.202 0.649 0.946 !       1.11 eA-3
Q172 0.448 0.798 0.935 !       1.11 eA-3
Q173 0.633 0.805 0.130 !       1.11 eA-3
C174 0.984 0.953 0.570 !       1.09 eA-3
Q175 0.437 0.092 0.844 !       1.07 eA-3
C176 0.987 0.069 0.646 !       1.07 eA-3
Q177 0.329 0.741 0.777 !       1.05 eA-3
Q178 0.061 0.671 0.311 !       1.04 eA-3
Q179 0.939 0.329 0.689 !       1.04 eA-3
Q180 0.774 0.462 0.082 !       1.04 eA-3
Q181 0.139 0.717 0.165 !       1.03 eA-3
Q182 0.180 0.470 0.375 !       1.03 eA-3
Q183 0.711 0.029 0.254 !       1.02 eA-3
Q184 0.297 0.722 0.121 !       1.01 eA-3
Q185 0.084 0.546 0.443 !       1.01 eA-3
Q186 0.077 0.110 0.025 !       1.01 eA-3
Q187 0.609 0.539 0.193 !       0.99 eA-3
Q188 0.547 0.905 0.872 !       0.99 eA-3
Q189 0.344 0.070 0.012 !       0.99 eA-3
Q190 0.891 0.949 0.714 !       0.99 eA-3
C191 0.360 0.768-0.002 !       0.98 eA-3
Q192 0.467 0.749 0.728 !       0.97 eA-3
Q193 0.711 0.631 0.806 !       0.96 eA-3
Q194 0.111 0.476 0.088 !       0.96 eA-3
Q195 0.101 0.631 0.093 !       0.96 eA-3
Q196 0.415 0.969 0.058 !       0.95 eA-3
Q197 0.031 0.587 0.940 !       0.95 eA-3
Q198 0.272 0.750 0.383 !       0.95 eA-3
Q199 0.255 0.289 0.098 !       0.94 eA-3
;
_refine_diff_density_max 3.293
_refine_diff_density_min -2.148
_refine_diff_density_rms 0.195
_refine_ls_extinction_method none
_refine_ls_goodness_of_fit_ref 1.086
_refine_ls_hydrogen_treatment constr
_refine_ls_matrix_type full
_refine_ls_number_parameters 226
_refine_ls_number_reflns 3526
_refine_ls_number_restraints 0
_refine_ls_restrained_S_all 1.086
_refine_ls_R_factor_all 0.0959
_refine_ls_R_factor_gt 0.0719
_refine_ls_shift/su_max 0.001
_refine_ls_shift/su_mean 0.000
_refine_ls_structure_factor_coef Fsqd
_refine_ls_weighting_details 'w=1/[\s^2^(Fo^2^)+(0.0555P)^2^+160.9555P] where P=(Fo^2^+2Fc^2^)/3'
_refine_ls_weighting_scheme calc
_refine_ls_wR_factor_gt 0.1495
_refine_ls_wR_factor_ref 0.1599
_reflns_Friedel_coverage 0.000
_reflns_number_gt 2741
_reflns_number_total 3526
_reflns_threshold_expression 'I > 2\s(I)'
_cod_data_source_file d0cc04164e2.cif
_cod_data_source_block 1P-para
_cod_depositor_comments 'Adding full bibliography for 7127314--7127318.cif.'
_cod_original_cell_volume 8037.0(13)
_cod_original_sg_symbol_H-M 'R -3'
_cod_database_code 7127317
_shelx_shelxl_version_number 2018/3
_chemical_oxdiff_formula C19H13N3O2Pt
_shelx_space_group_comment
;
The symmetry employed for this shelxl refinement is uniquely defined
by the following loop, which should always be used as a source of
symmetry information in preference to the above space-group names.
They are only intended as comments.
;
_reflns_odcompleteness_completeness 96.47
_reflns_odcompleteness_iscentric 1
_reflns_odcompleteness_theta 66.97
_olex2_refinement_description
;
1. Fixed Uiso
 At 1.2 times of:
  All C(H) groups, All N(H) groups
2.a Aromatic/amide H refined with riding coordinates:
 N2(H2), C9(H9), C12(H12), C17(H17), C14(H14), C5(H5), C16(H16), C3(H3),
 C10(H10), C2(H2A), C11(H11), C4(H4), C15(H15)
;
_platon_squeeze_void_probe_radius 1.20
_olex2_submission_special_instructions 'No special instructions were received'
_oxdiff_exptl_absorpt_empirical_details
;
Empirical correction (ABSPACK) includes:
- Absorption correction using spherical harmonics
- Frame scaling
;
_oxdiff_exptl_absorpt_empirical_full_max 1.449
_oxdiff_exptl_absorpt_empirical_full_min 0.649

loop_
_space_group_symop_operation_xyz
'x, y, z'
'-y, x-y, z'
'-x+y, -x, z'
'x+2/3, y+1/3, z+1/3'
'-y+2/3, x-y+1/3, z+1/3'
'-x+y+2/3, -x+1/3, z+1/3'
'x+1/3, y+2/3, z+2/3'
'-y+1/3, x-y+2/3, z+2/3'
'-x+y+1/3, -x+2/3, z+2/3'
'-x, -y, -z'
'y, -x+y, -z'
'x-y, x, -z'
'-x+2/3, -y+1/3, -z+1/3'
'y+2/3, -x+y+1/3, -z+1/3'
'x-y+2/3, x+1/3, -z+1/3'
'-x+1/3, -y+2/3, -z+2/3'
'y+1/3, -x+y+2/3, -z+2/3'
'x-y+1/3, x+2/3, -z+2/3'

loop_
_atom_site_label
_atom_site_type_symbol
_atom_site_fract_x
_atom_site_fract_y
_atom_site_fract_z
_atom_site_U_iso_or_equiv
_atom_site_adp_type
_atom_site_occupancy
_atom_site_site_symmetry_order
_atom_site_calc_flag
_atom_site_refinement_flags_posn
_atom_site_refinement_flags_adp
_atom_site_refinement_flags_occupancy
_atom_site_disorder_assembly
_atom_site_disorder_group
Pt1 Pt 0.32507(2) 0.34713(2) 0.53948(5) 0.04092(19) Uani 1 1 d . . . . .
O1 O 0.3240(3) 0.2777(3) 0.5337(8) 0.0417(19) Uani 1 1 d . . . . .
O2 O 0.3762(3) 0.2451(3) 0.5420(10) 0.052(2) Uani 1 1 d . . . . .
N3 N 0.4018(4) 0.3724(4) 0.5369(10) 0.043(2) Uani 1 1 d . . . . .
N1 N 0.2504(4) 0.3183(4) 0.5331(10) 0.037(2) Uani 1 1 d . . . . .
N2 N 0.1831(5) 0.3259(5) 0.4961(11) 0.052(3) Uani 1 1 d . . . . .
H2 H 0.165240 0.340141 0.481114 0.063 Uiso 1 1 calc R . . . .
C9 C 0.2028(5) 0.2227(5) 0.5528(13) 0.050(3) Uani 1 1 d . . . . .
H9 H 0.230816 0.219236 0.571746 0.060 Uiso 1 1 calc R . . . .
C18 C 0.4109(4) 0.3341(5) 0.5509(12) 0.039(3) Uani 1 1 d . . . . .
C7 C 0.2334(5) 0.3498(5) 0.5129(13) 0.044(3) Uani 1 1 d . . . . .
C13 C 0.1649(6) 0.2744(6) 0.5072(14) 0.054(3) Uani 1 1 d . . . . .
C1 C 0.3204(6) 0.4115(6) 0.5455(14) 0.056(4) Uani 1 1 d . . . . .
C12 C 0.1166(5) 0.2332(6) 0.4994(16) 0.057(4) Uani 1 1 d . . . . .
H12 H 0.088606 0.237107 0.483625 0.068 Uiso 1 1 calc R . . . .
C17 C 0.4604(5) 0.3435(5) 0.5552(14) 0.049(3) Uani 1 1 d . . . . .
H17 H 0.466747 0.316780 0.566476 0.059 Uiso 1 1 calc R . . . .
C14 C 0.4394(5) 0.4194(5) 0.5194(16) 0.055(4) Uani 1 1 d . . . . .
H14 H 0.431967 0.445181 0.504330 0.066 Uiso 1 1 calc R . . . .
C5 C 0.2592(6) 0.4425(6) 0.5097(15) 0.057(4) Uani 1 1 d . . . . .
H5 H 0.226542 0.435954 0.489974 0.069 Uiso 1 1 calc R . . . .
C8 C 0.2083(5) 0.2700(5) 0.5308(12) 0.041(3) Uani 1 1 d . . . . .
C6 C 0.2716(5) 0.4041(5) 0.5163(13) 0.047(3) Uani 1 1 d . . . . .
C19 C 0.3663(5) 0.2804(4) 0.5428(11) 0.038(3) Uani 1 1 d . . . . .
C16 C 0.4995(6) 0.3918(6) 0.5427(15) 0.056(4) Uani 1 1 d . . . . .
H16 H 0.532887 0.398597 0.547258 0.067 Uiso 1 1 calc R . . . .
C3 C 0.3466(7) 0.5010(6) 0.5697(16) 0.069(5) Uani 1 1 d . . . . .
H3 H 0.372008 0.533706 0.591812 0.083 Uiso 1 1 calc R . . . .
C10 C 0.1543(6) 0.1803(6) 0.5459(17) 0.066(4) Uani 1 1 d . . . . .
H10 H 0.150026 0.148203 0.561076 0.079 Uiso 1 1 calc R . . . .
C2 C 0.3568(6) 0.4608(5) 0.5721(15) 0.057(4) Uani 1 1 d . . . . .
H2A H 0.389477 0.467871 0.592559 0.068 Uiso 1 1 calc R . . . .
C11 C 0.1114(6) 0.1850(7) 0.5164(18) 0.069(4) Uani 1 1 d . . . . .
H11 H 0.079595 0.156097 0.508288 0.083 Uiso 1 1 calc R . . . .
C4 C 0.2999(7) 0.4923(6) 0.5353(16) 0.066(4) Uani 1 1 d . . . . .
H4 H 0.294262 0.519580 0.528194 0.079 Uiso 1 1 calc R . . . .
C15 C 0.4892(6) 0.4310(5) 0.5229(16) 0.063(4) Uani 1 1 d . . . . .
H15 H 0.515448 0.464312 0.512359 0.076 Uiso 1 1 calc R . . . .

loop_
_atom_site_aniso_label
_atom_site_aniso_U_11
_atom_site_aniso_U_22
_atom_site_aniso_U_33
_atom_site_aniso_U_23
_atom_site_aniso_U_13
_atom_site_aniso_U_12
Pt1 0.0440(3) 0.0394(3) 0.0415(3) -0.0002(2) -0.0026(2) 0.0224(2)
O1 0.040(5) 0.032(4) 0.049(5) 0.001(4) -0.001(4) 0.015(4)
O2 0.052(5) 0.034(5) 0.076(7) -0.002(4) -0.008(5) 0.025(4)
N3 0.035(5) 0.045(6) 0.046(6) 0.001(5) 0.000(4) 0.017(5)
N1 0.031(5) 0.049(6) 0.041(6) 0.003(4) 0.004(4) 0.027(5)
N2 0.059(7) 0.068(8) 0.048(7) -0.001(6) 0.000(5) 0.045(6)
C9 0.037(7) 0.050(8) 0.051(8) 0.000(6) 0.003(6) 0.013(6)
C18 0.036(6) 0.044(7) 0.037(7) 0.009(5) -0.003(5) 0.021(5)
C7 0.035(6) 0.058(8) 0.043(7) -0.016(6) -0.005(5) 0.026(6)
C13 0.054(8) 0.074(10) 0.048(8) -0.001(7) 0.006(6) 0.042(8)
C1 0.080(10) 0.065(9) 0.041(8) 0.001(6) 0.003(7) 0.051(8)
C12 0.042(7) 0.062(9) 0.071(10) 0.015(7) 0.012(7) 0.029(7)
C17 0.053(8) 0.039(7) 0.053(8) 0.004(6) -0.005(6) 0.022(6)
C14 0.039(7) 0.031(6) 0.080(10) 0.003(6) 0.003(7) 0.008(6)
C5 0.062(9) 0.062(9) 0.055(9) 0.006(7) 0.004(7) 0.036(8)
C8 0.039(6) 0.046(7) 0.036(7) -0.003(5) -0.002(5) 0.019(6)
C6 0.062(8) 0.057(8) 0.044(8) 0.001(6) -0.001(6) 0.046(7)
C19 0.044(7) 0.032(6) 0.028(6) 0.000(4) -0.001(5) 0.012(5)
C16 0.050(8) 0.059(9) 0.062(10) -0.008(7) -0.011(7) 0.029(7)
C3 0.094(13) 0.046(8) 0.058(10) -0.008(7) 0.005(9) 0.028(9)
C10 0.060(9) 0.064(10) 0.079(11) -0.001(8) -0.003(8) 0.035(8)
C2 0.072(10) 0.031(7) 0.067(10) 0.002(6) 0.002(7) 0.026(7)
C11 0.052(9) 0.066(10) 0.090(12) 0.008(9) 0.000(8) 0.029(8)
C4 0.091(13) 0.056(9) 0.065(10) 0.009(7) 0.010(9) 0.048(9)
C15 0.065(10) 0.036(7) 0.070(10) -0.005(7) -0.004(8) 0.011(7)

loop_
_atom_type_symbol
_atom_type_description
_atom_type_scat_dispersion_real
_atom_type_scat_dispersion_imag
_atom_type_scat_source
C C 0.0181 0.0091 'International Tables Vol C Tables 4.2.6.8 and 6.1.1.4'
H H 0.0000 0.0000 'International Tables Vol C Tables 4.2.6.8 and 6.1.1.4'
N N 0.0311 0.0180 'International Tables Vol C Tables 4.2.6.8 and 6.1.1.4'
O O 0.0492 0.0322 'International Tables Vol C Tables 4.2.6.8 and 6.1.1.4'
Pt Pt -4.5932 6.9264 'International Tables Vol C Tables 4.2.6.8 and 6.1.1.4'

loop_
_geom_angle_atom_site_label_1
_geom_angle_atom_site_label_2
_geom_angle_atom_site_label_3
_geom_angle
_geom_angle_site_symmetry_1
_geom_angle_site_symmetry_3
_geom_angle_publ_flag
N3 Pt1 O1 79.6(4) . . ?
N1 Pt1 O1 96.6(4) . . ?
N1 Pt1 N3 175.5(4) . . ?
N1 Pt1 C1 79.1(6) . . ?
C1 Pt1 O1 175.8(5) . . ?
C1 Pt1 N3 104.6(5) . . ?
C19 O1 Pt1 115.7(7) . . ?
C18 N3 Pt1 111.4(8) . . ?
C14 N3 Pt1 127.7(10) . . ?
C14 N3 C18 120.9(11) . . ?
C7 N1 Pt1 117.6(8) . . ?
C7 N1 C8 106.3(10) . . ?
C8 N1 Pt1 135.7(8) . . ?
C7 N2 H2 126.1 . . ?
C7 N2 C13 107.8(11) . . ?
C13 N2 H2 126.1 . . ?
C8 C9 H9 120.7 . . ?
C8 C9 C10 118.6(14) . . ?
C10 C9 H9 120.7 . . ?
N3 C18 C17 120.2(11) . . ?
N3 C18 C19 118.2(10) . . ?
C17 C18 C19 121.0(11) . . ?
N1 C7 N2 112.6(12) . . ?
N1 C7 C6 116.1(10) . . ?
N2 C7 C6 131.2(12) . . ?
N2 C13 C8 105.0(13) . . ?
C12 C13 N2 131.8(13) . . ?
C12 C13 C8 123.2(14) . . ?
C6 C1 Pt1 114.4(11) . . ?
C2 C1 Pt1 130.7(12) . . ?
C2 C1 C6 114.9(13) . . ?
C13 C12 H12 121.5 . . ?
C13 C12 C11 117.0(14) . . ?
C11 C12 H12 121.5 . . ?
C18 C17 H17 120.2 . . ?
C16 C17 C18 119.5(13) . . ?
C16 C17 H17 120.2 . . ?
N3 C14 H14 119.3 . . ?
N3 C14 C15 121.4(14) . . ?
C15 C14 H14 119.3 . . ?
C6 C5 H5 122.4 . . ?
C6 C5 C4 115.2(14) . . ?
C4 C5 H5 122.4 . . ?
N1 C8 C13 108.3(12) . . ?
C9 C8 N1 132.1(12) . . ?
C9 C8 C13 119.5(13) . . ?
C1 C6 C7 111.0(11) . . ?
C5 C6 C7 123.2(13) . . ?
C5 C6 C1 125.2(14) . . ?
O1 C19 C18 114.2(10) . . ?
O2 C19 O1 128.5(11) . . ?
O2 C19 C18 117.2(11) . . ?
C17 C16 H16 120.3 . . ?
C17 C16 C15 119.4(14) . . ?
C15 C16 H16 120.3 . . ?
C2 C3 H3 120.0 . . ?
C4 C3 H3 120.0 . . ?
C4 C3 C2 120.0(16) . . ?
C9 C10 H10 119.4 . . ?
C9 C10 C11 121.3(16) . . ?
C11 C10 H10 119.4 . . ?
C1 C2 C3 122.8(16) . . ?
C1 C2 H2A 118.6 . . ?
C3 C2 H2A 118.6 . . ?
C12 C11 C10 120.3(16) . . ?
C12 C11 H11 119.9 . . ?
C10 C11 H11 119.9 . . ?
C5 C4 H4 119.1 . . ?
C3 C4 C5 121.8(15) . . ?
C3 C4 H4 119.1 . . ?
C14 C15 C16 118.4(13) . . ?
C14 C15 H15 120.8 . . ?
C16 C15 H15 120.8 . . ?

loop_
_geom_bond_atom_site_label_1
_geom_bond_atom_site_label_2
_geom_bond_distance
_geom_bond_site_symmetry_2
_geom_bond_publ_flag
Pt1 O1 2.096(8) . ?
Pt1 N3 2.058(10) . ?
Pt1 N1 1.984(9) . ?
Pt1 C1 2.032(14) . ?
O1 C19 1.252(15) . ?
O2 C19 1.252(14) . ?
N3 C18 1.330(16) . ?
N3 C14 1.322(16) . ?
N1 C7 1.310(16) . ?
N1 C8 1.384(16) . ?
N2 H2 0.8600 . ?
N2 C7 1.336(16) . ?
N2 C13 1.382(19) . ?
C9 H9 0.9300 . ?
C9 C8 1.378(19) . ?
C9 C10 1.39(2) . ?
C18 C17 1.387(18) . ?
C18 C19 1.515(16) . ?
C7 C6 1.469(19) . ?
C13 C12 1.38(2) . ?
C13 C8 1.411(18) . ?
C1 C6 1.42(2) . ?
C1 C2 1.37(2) . ?
C12 H12 0.9300 . ?
C12 C11 1.40(2) . ?
C17 H17 0.9300 . ?
C17 C16 1.36(2) . ?
C14 H14 0.9300 . ?
C14 C15 1.37(2) . ?
C5 H5 0.9300 . ?
C5 C6 1.397(19) . ?
C5 C4 1.42(2) . ?
C16 H16 0.9300 . ?
C16 C15 1.39(2) . ?
C3 H3 0.9300 . ?
C3 C2 1.40(2) . ?
C3 C4 1.35(2) . ?
C10 H10 0.9300 . ?
C10 C11 1.41(2) . ?
C2 H2A 0.9300 . ?
C11 H11 0.9300 . ?
C4 H4 0.9300 . ?
C15 H15 0.9300 . ?

loop_
_platon_squeeze_void_nr
_platon_squeeze_void_average_x
_platon_squeeze_void_average_y
_platon_squeeze_void_average_z
_platon_squeeze_void_volume
_platon_squeeze_void_count_electrons
_platon_squeeze_void_content
1 0.000 0.000 -0.006 472 157 ' '
2 0.333 0.667 0.913 468 156 ' '
3 0.667 0.333 0.580 469 156 ' '
